data_7024567
loop_
_publ_author_name
'Green, David E.'
'Bowen, Meryn L.'
'Scott, Lauren E.'
'Storr, Tim'
'Merkel, Michael'
'B\"ohmerle, Karin'
'Thompson, Katherine H.'
'Patrick, Brian O.'
'Schugar, Harvey J.'
'Orvig, Chris'

_publ_section_title
;
 In vitro studies of 3-hydroxy-4-pyridinones and their glycosylated
 derivatives as potential agents for Alzheimer's disease.
;
_journal_issue 6
_journal_name_full 'Dalton transactions (Cambridge, England : 2003)'
_journal_page_first 1604
_journal_page_last 1615
_journal_paper_doi 10.1039/b918439b
_journal_volume 39
_journal_year 2010
_chemical_formula_sum 'C13 H19 N O7'
_chemical_formula_weight 301.29
_chemical_name_systematic
;
?
;
_space_group_IT_number 4
_symmetry_cell_setting monoclinic
_symmetry_space_group_name_Hall 'P 2yb'
_symmetry_space_group_name_H-M 'P 1 21 1'
_atom_sites_solution_hydrogens geom
_atom_sites_solution_primary direct
_atom_sites_solution_secondary difmap
_audit_creation_method SHELXL-97
_cell_angle_alpha 90.00
_cell_angle_beta 113.797(4)
_cell_angle_gamma 90.00
_cell_formula_units_Z 2
_cell_length_a 8.2508(8)
_cell_length_b 8.0153(6)
_cell_length_c 11.6332(12)
_cell_measurement_reflns_used 5046
_cell_measurement_temperature 253(2)
_cell_measurement_theta_max 30.5
_cell_measurement_theta_min 2.0
_cell_volume 703.93(11)
_computing_structure_refinement 'SHELXL-97 (Sheldrick, 1997)'
_diffrn_ambient_temperature 253(2)
_diffrn_measured_fraction_theta_full 0.933
_diffrn_measured_fraction_theta_max 0.933
_diffrn_measurement_device_type 'Rigaku/ADSC CCD'
_diffrn_measurement_method 'area detector'
_diffrn_radiation_monochromator graphite
_diffrn_radiation_source 'fine-focus sealed tube'
_diffrn_radiation_type MoK\a
_diffrn_radiation_wavelength 0.71069
_diffrn_reflns_av_R_equivalents 0.0440
_diffrn_reflns_av_sigmaI/netI 0.0496
_diffrn_reflns_limit_h_max 10
_diffrn_reflns_limit_h_min -10
_diffrn_reflns_limit_k_max 9
_diffrn_reflns_limit_k_min -10
_diffrn_reflns_limit_l_max 13
_diffrn_reflns_limit_l_min -14
_diffrn_reflns_number 1678
_diffrn_reflns_theta_full 27.87
_diffrn_reflns_theta_max 27.87
_diffrn_reflns_theta_min 2.60
_exptl_absorpt_coefficient_mu 0.116
_exptl_absorpt_correction_T_max 0.988
_exptl_absorpt_correction_T_min 0.756
_exptl_absorpt_correction_type multi-scan
_exptl_crystal_colour colourless
_exptl_crystal_density_diffrn 1.421
_exptl_crystal_density_method 'not measured'
_exptl_crystal_description platelet
_exptl_crystal_F_000 320
_exptl_crystal_size_max 0.50
_exptl_crystal_size_mid 0.25
_exptl_crystal_size_min 0.10
_refine_diff_density_max 0.529
_refine_diff_density_min -0.267
_refine_diff_density_rms 0.077
_refine_ls_abs_structure_details 'Flack H D (1983), Acta Cryst. A39, 876-881'
_refine_ls_abs_structure_Flack -0.4(15)
_refine_ls_extinction_method none
_refine_ls_goodness_of_fit_ref 1.048
_refine_ls_hydrogen_treatment mixed
_refine_ls_matrix_type full
_refine_ls_number_parameters 208
_refine_ls_number_reflns 1678
_refine_ls_number_restraints 1
_refine_ls_restrained_S_all 1.047
_refine_ls_R_factor_all 0.0476
_refine_ls_R_factor_gt 0.0424
_refine_ls_shift/su_max 0.009
_refine_ls_shift/su_mean 0.000
_refine_ls_structure_factor_coef Fsqd
_refine_ls_weighting_details 'calc w=1/[\s^2^(Fo^2^)+(0.0807P)^2^+0.0000P] where P=(Fo^2^+2Fc^2^)/3'
_refine_ls_weighting_scheme calc
_refine_ls_wR_factor_gt 0.1179
_refine_ls_wR_factor_ref 0.1211
_reflns_number_gt 1476
_reflns_number_total 1678
_reflns_threshold_expression >2sigma(I)
_cod_data_source_file b918439b.txt
_cod_data_source_block shelxl
_cod_original_sg_symbol_H-M 'P 21'
_cod_database_code 7024567

loop_
_symmetry_equiv_pos_as_xyz
'x, y, z'
'-x, y+1/2, -z'

loop_
_atom_site_label
_atom_site_type_symbol
_atom_site_fract_x
_atom_site_fract_y
_atom_site_fract_z
_atom_site_U_iso_or_equiv
_atom_site_adp_type
_atom_site_occupancy
_atom_site_symmetry_multiplicity
_atom_site_calc_flag
_atom_site_refinement_flags
O1 O 0.6852(2) 0.1930(2) 0.15950(16) 0.0216(4) Uani 1 1 d .
O2 O 1.1525(2) 0.1419(3) 0.21814(18) 0.0324(5) Uani 1 1 d .
O3 O 0.9980(2) 0.2575(3) -0.03815(17) 0.0296(5) Uani 1 1 d .
O4 O 0.6774(3) 0.4497(3) -0.1000(2) 0.0362(6) Uani 1 1 d .
O5 O 0.3534(3) 0.3407(4) 0.0873(2) 0.0447(7) Uani 1 1 d .
O6 O 0.8942(2) 0.0441(2) 0.31170(16) 0.0229(4) Uani 1 1 d .
O7 O 1.2350(3) 0.1262(5) 0.4657(2) 0.0513(8) Uani 1 1 d .
N1 N 0.8570(3) 0.1107(4) 0.6086(2) 0.0370(7) Uani 1 1 d .
C1 C 0.8692(3) 0.1832(3) 0.2326(2) 0.0187(5) Uani 1 1 d .
H1 H 0.9125 0.2852 0.2819 0.022 Uiso 1 1 calc R
C2 C 0.9667(3) 0.1513(4) 0.1478(2) 0.0208(5) Uani 1 1 d .
H2 H 0.9255 0.0454 0.1035 0.025 Uiso 1 1 calc R
C3 C 0.9248(3) 0.2908(4) 0.0515(2) 0.0209(5) Uani 1 1 d .
H3 H 0.9732 0.3959 0.0947 0.025 Uiso 1 1 calc R
C4 C 0.7258(3) 0.3081(4) -0.0208(2) 0.0215(5) Uani 1 1 d .
H4 H 0.6796 0.2076 -0.0714 0.026 Uiso 1 1 calc R
C5 C 0.6379(3) 0.3278(4) 0.0718(2) 0.0213(5) Uani 1 1 d .
H5 H 0.6745 0.4337 0.1170 0.026 Uiso 1 1 calc R
C6 C 0.4376(3) 0.3231(4) 0.0039(3) 0.0304(7) Uani 1 1 d .
H6A H 0.3992 0.4123 -0.0576 0.036 Uiso 1 1 calc R
H6B H 0.4023 0.2180 -0.0406 0.036 Uiso 1 1 calc R
C7 C 0.8093(4) 0.0766(4) 0.4833(3) 0.0299(6) Uani 1 1 d .
C8 C 0.9378(3) 0.0824(4) 0.4370(2) 0.0233(5) Uani 1 1 d .
C9 C 1.1209(4) 0.1204(5) 0.5116(3) 0.0324(7) Uani 1 1 d .
C10 C 1.1576(4) 0.1528(5) 0.6403(3) 0.0396(8) Uani 1 1 d .
H10 H 1.2729 0.1768 0.6960 0.047 Uiso 1 1 calc R
C11 C 1.0273(4) 0.1490(5) 0.6827(3) 0.0374(7) Uani 1 1 d .
H11 H 1.0559 0.1738 0.7668 0.045 Uiso 1 1 calc R
C12 C 0.6216(4) 0.0323(7) 0.4044(3) 0.0503(11) Uani 1 1 d .
H12A H 0.6071 0.0167 0.3190 0.075 Uiso 1 1 calc R
H12B H 0.5454 0.1207 0.4082 0.075 Uiso 1 1 calc R
H12C H 0.5914 -0.0689 0.4352 0.075 Uiso 1 1 calc R
C13 C 0.7251(5) 0.1031(9) 0.6641(3) 0.0708(17) Uani 1 1 d .
H13A H 0.7801 0.1337 0.7512 0.106 Uiso 1 1 calc R
H13B H 0.6792 -0.0083 0.6567 0.106 Uiso 1 1 calc R
H13C H 0.6299 0.1790 0.6205 0.106 Uiso 1 1 calc R
H17 H 0.400(7) 0.245(9) 0.150(5) 0.092(18) Uiso 1 1 d .
H16 H 0.760(5) 0.477(6) -0.133(3) 0.045(10) Uiso 1 1 d .
H15 H 1.106(5) 0.279(6) -0.006(3) 0.040(10) Uiso 1 1 d .
H14 H 1.182(6) 0.119(8) 0.296(5) 0.071(14) Uiso 1 1 d .

loop_
_atom_site_aniso_label
_atom_site_aniso_U_11
_atom_site_aniso_U_22
_atom_site_aniso_U_33
_atom_site_aniso_U_23
_atom_site_aniso_U_13
_atom_site_aniso_U_12
O1 0.0157(7) 0.0260(10) 0.0239(8) 0.0054(8) 0.0089(6) 0.0009(7)
O2 0.0172(8) 0.0549(15) 0.0263(9) 0.0069(11) 0.0101(7) 0.0115(9)
O3 0.0216(8) 0.0485(13) 0.0245(10) 0.0045(9) 0.0152(8) 0.0061(9)
O4 0.0247(9) 0.0467(15) 0.0424(12) 0.0257(11) 0.0192(9) 0.0115(9)
O5 0.0269(10) 0.0655(18) 0.0500(14) 0.0146(14) 0.0241(10) 0.0083(11)
O6 0.0299(9) 0.0230(10) 0.0171(8) -0.0003(7) 0.0108(7) 0.0014(7)
O7 0.0299(10) 0.092(2) 0.0300(10) -0.0006(14) 0.0101(8) -0.0092(13)
N1 0.0449(13) 0.0482(18) 0.0225(11) 0.0037(12) 0.0183(10) 0.0145(13)
C1 0.0174(10) 0.0209(13) 0.0190(11) 0.0004(10) 0.0085(9) 0.0015(9)
C2 0.0159(9) 0.0281(14) 0.0185(10) 0.0007(10) 0.0071(8) 0.0042(9)
C3 0.0152(10) 0.0281(14) 0.0209(11) 0.0002(10) 0.0088(9) 0.0021(9)
C4 0.0156(10) 0.0288(15) 0.0190(11) 0.0040(11) 0.0059(9) 0.0012(10)
C5 0.0161(10) 0.0226(14) 0.0270(13) 0.0051(11) 0.0105(9) 0.0018(9)
C6 0.0198(11) 0.0366(17) 0.0365(15) 0.0127(14) 0.0132(11) 0.0026(11)
C7 0.0322(13) 0.0364(17) 0.0211(12) 0.0041(12) 0.0106(10) 0.0097(12)
C8 0.0291(12) 0.0239(14) 0.0165(11) 0.0009(10) 0.0088(9) 0.0041(10)
C9 0.0309(13) 0.0400(18) 0.0231(13) 0.0030(13) 0.0074(10) -0.0019(13)
C10 0.0421(15) 0.047(2) 0.0216(12) 0.0015(15) 0.0044(11) -0.0093(15)
C11 0.0551(18) 0.0374(18) 0.0185(12) -0.0006(13) 0.0134(12) 0.0048(15)
C12 0.0300(14) 0.092(3) 0.0331(15) 0.001(2) 0.0166(13) 0.0011(17)
C13 0.053(2) 0.134(5) 0.0359(17) 0.002(3) 0.0294(16) 0.024(3)

loop_
_atom_type_symbol
_atom_type_description
_atom_type_scat_dispersion_real
_atom_type_scat_dispersion_imag
_atom_type_scat_source
C C 0.0033 0.0016 'International Tables Vol C Tables 4.2.6.8 and 6.1.1.4'
H H 0.0000 0.0000 'International Tables Vol C Tables 4.2.6.8 and 6.1.1.4'
N N 0.0061 0.0033 'International Tables Vol C Tables 4.2.6.8 and 6.1.1.4'
O O 0.0106 0.0060 'International Tables Vol C Tables 4.2.6.8 and 6.1.1.4'

loop_
_geom_angle_atom_site_label_1
_geom_angle_atom_site_label_2
_geom_angle_atom_site_label_3
_geom_angle
C1 O1 C5 112.92(17)
C2 O2 H14 113(3)
C3 O3 H15 109(3)
C4 O4 H16 113(3)
C6 O5 H17 105(3)
C8 O6 C1 114.8(2)
C11 N1 C7 120.0(2)
C11 N1 C13 119.4(3)
C7 N1 C13 120.7(3)
O6 C1 O1 106.02(18)
O6 C1 C2 108.3(2)
O1 C1 C2 109.88(18)
O6 C1 H1 110.8
O1 C1 H1 110.8
C2 C1 H1 110.8
O2 C2 C3 109.6(2)
O2 C2 C1 111.39(19)
C3 C2 C1 109.3(2)
O2 C2 H2 108.8
C3 C2 H2 108.8
C1 C2 H2 108.8
O3 C3 C4 107.14(19)
O3 C3 C2 111.3(2)
C4 C3 C2 110.4(2)
O3 C3 H3 109.3
C4 C3 H3 109.3
C2 C3 H3 109.3
O4 C4 C3 113.1(2)
O4 C4 C5 106.7(2)
C3 C4 C5 109.47(18)
O4 C4 H4 109.2
C3 C4 H4 109.2
C5 C4 H4 109.2
O1 C5 C6 106.2(2)
O1 C5 C4 110.7(2)
C6 C5 C4 110.9(2)
O1 C5 H5 109.6
C6 C5 H5 109.6
C4 C5 H5 109.6
O5 C6 C5 112.0(2)
O5 C6 H6A 109.2
C5 C6 H6A 109.2
O5 C6 H6B 109.2
C5 C6 H6B 109.2
H6A C6 H6B 107.9
C8 C7 N1 118.3(2)
C8 C7 C12 122.9(2)
N1 C7 C12 118.8(2)
C7 C8 O6 119.4(2)
C7 C8 C9 124.1(2)
O6 C8 C9 116.4(2)
O7 C9 C10 124.2(3)
O7 C9 C8 122.4(2)
C10 C9 C8 113.4(3)
C11 C10 C9 121.1(3)
C11 C10 H10 119.5
C9 C10 H10 119.5
C10 C11 N1 123.1(2)
C10 C11 H11 118.4
N1 C11 H11 118.4
C7 C12 H12A 109.5
C7 C12 H12B 109.5
H12A C12 H12B 109.5
C7 C12 H12C 109.5
H12A C12 H12C 109.5
H12B C12 H12C 109.5
N1 C13 H13A 109.5
N1 C13 H13B 109.5
H13A C13 H13B 109.5
N1 C13 H13C 109.5
H13A C13 H13C 109.5
H13B C13 H13C 109.5

loop_
_geom_bond_atom_site_label_1
_geom_bond_atom_site_label_2
_geom_bond_distance
O1 C1 1.412(3)
O1 C5 1.428(3)
O2 C2 1.419(3)
O2 H14 0.86(5)
O3 C3 1.426(3)
O3 H15 0.84(4)
O4 C4 1.414(3)
O4 H16 0.93(4)
O5 C6 1.410(4)
O5 H17 1.02(7)
O6 C8 1.388(3)
O6 C1 1.407(3)
O7 C9 1.256(4)
N1 C11 1.354(4)
N1 C7 1.376(4)
N1 C13 1.474(4)
C1 C2 1.525(3)
C1 H1 0.9800
C2 C3 1.520(4)
C2 H2 0.9800
C3 C4 1.520(3)
C3 H3 0.9800
C4 C5 1.530(3)
C4 H4 0.9800
C5 C6 1.518(3)
C5 H5 0.9800
C6 H6A 0.9700
C6 H6B 0.9700
C7 C8 1.370(4)
C7 C12 1.490(4)
C8 C9 1.439(4)
C9 C10 1.427(4)
C10 C11 1.352(5)
C10 H10 0.9300
C11 H11 0.9300
C12 H12A 0.9600
C12 H12B 0.9600
C12 H12C 0.9600
C13 H13A 0.9600
C13 H13B 0.9600
C13 H13C 0.9600

loop_
_geom_torsion_atom_site_label_1
_geom_torsion_atom_site_label_2
_geom_torsion_atom_site_label_3
_geom_torsion_atom_site_label_4
_geom_torsion
C8 O6 C1 O1 -107.6(2)
C8 O6 C1 C2 134.5(2)
C5 O1 C1 O6 -179.03(19)
C5 O1 C1 C2 -62.2(3)
O6 C1 C2 O2 -65.0(3)
O1 C1 C2 O2 179.6(2)
O6 C1 C2 C3 173.67(19)
O1 C1 C2 C3 58.3(3)
O2 C2 C3 O3 63.7(3)
C1 C2 C3 O3 -173.9(2)
O2 C2 C3 C4 -177.4(2)
C1 C2 C3 C4 -55.0(3)
O3 C3 C4 O4 -66.5(3)
C2 C3 C4 O4 172.1(2)
O3 C3 C4 C5 174.8(2)
C2 C3 C4 C5 53.4(3)
C1 O1 C5 C6 -178.7(2)
C1 O1 C5 C4 60.8(3)
O4 C4 C5 O1 -177.69(19)
C3 C4 C5 O1 -55.0(3)
O4 C4 C5 C6 64.7(3)
C3 C4 C5 C6 -172.7(2)
O1 C5 C6 O5 59.5(3)
C4 C5 C6 O5 179.9(3)
C11 N1 C7 C8 0.0(5)
C13 N1 C7 C8 -178.8(4)
C11 N1 C7 C12 179.1(4)
C13 N1 C7 C12 0.2(6)
N1 C7 C8 O6 178.3(3)
C12 C7 C8 O6 -0.7(5)
N1 C7 C8 C9 0.7(5)
C12 C7 C8 C9 -178.3(4)
C1 O6 C8 C7 100.6(3)
C1 O6 C8 C9 -81.6(3)
C7 C8 C9 O7 -179.3(4)
O6 C8 C9 O7 3.0(5)
C7 C8 C9 C10 -0.2(5)
O6 C8 C9 C10 -177.9(3)
O7 C9 C10 C11 178.1(4)
C8 C9 C10 C11 -1.0(5)
C9 C10 C11 N1 1.8(6)
C7 N1 C11 C10 -1.3(5)
C13 N1 C11 C10 177.6(5)
